data_4134207
loop_
_publ_author_name
'Guo, Qing-Hui'
'Jia, Manping'
'Liu, Zhichang'
'Qiu, Yunyan'
'Chen, Hongliang'
'Shen, Dengke'
'Zhang, Xuan'
'Tu, Qing'
'Ryder, Matthew R.'
'Chen, Haoyuan'
'Li, Peng'
'Xu, Yaobin'
'Li, Penghao'
'Chen, Zhijie'
'Shekhawat, Gajendra S.'
'Dravid, Vinayak P.'
'Snurr, Randall Q.'
'Philp, Douglas'
'Sue, Andrew C.-H.'
'Farha, Omar K.'
'Rolandi, Marco'
'Stoddart, J. Fraser'

_publ_section_title
;
 Single-Crystal Polycationic Polymers Obtained by
 Single-Crystal-to-Single-Crystal Photopolymerization.
;
_journal_name_full 'Journal of the American Chemical Society'
_journal_paper_doi 10.1021/jacs.9b13790
_journal_year 2020
_chemical_formula_moiety '6(B F4), 3(O), 0.5(C192 H180 N24)'
_chemical_formula_sum 'C96 H90 B6 F24 N12 O3'
_chemical_formula_weight 1980.65
_space_group_crystal_system monoclinic
_space_group_IT_number 15
_space_group_name_Hall '-C 2yc'
_space_group_name_H-M_alt 'C 1 2/c 1'
_atom_sites_solution_hydrogens geom
_audit_creation_date 2019-07-23
_audit_creation_method
;
Olex2 1.2
(compiled 2018.05.29 svn.r3508 for OlexSys, GUI svn.r5506)
;
_cell_angle_alpha 90
_cell_angle_beta 103.731(2)
_cell_angle_gamma 90
_cell_formula_units_Z 4
_cell_length_a 57.8973(16)
_cell_length_b 11.8809(3)
_cell_length_c 15.7534(4)
_cell_measurement_reflns_used 6844
_cell_measurement_temperature 100(2)
_cell_measurement_theta_max 61.75
_cell_measurement_theta_min 3.14
_cell_volume 10526.6(5)
_computing_cell_refinement 'SAINT V8.38A (?, 2016)'
_computing_data_reduction 'SAINT V8.38A (?, 2016)'
_computing_molecular_graphics 'Olex2 (Dolomanov et al., 2009)'
_computing_publication_material 'Olex2 (Dolomanov et al., 2009)'
_computing_structure_refinement 'ShelXL (Sheldrick, 2015)'
_computing_structure_solution 'ShelXT (Sheldrick, 2015)'
_diffrn_ambient_temperature 100.04
_diffrn_detector 'Bruker APEX2 area detector'
_diffrn_detector_area_resol_mean 7.9
_diffrn_detector_type 'CCD area detector'
_diffrn_measured_fraction_theta_full 0.863
_diffrn_measured_fraction_theta_max 0.983
_diffrn_measurement_device 'three-circle diffractometer'
_diffrn_measurement_device_type 'Bruker SMART APEX2 area detector'
_diffrn_measurement_method '\w and \f scans'
_diffrn_radiation_monochromator 'mirror optics'
_diffrn_radiation_probe x-ray
_diffrn_radiation_type CuK\a
_diffrn_radiation_wavelength 1.54178
_diffrn_reflns_av_R_equivalents 0.0221
_diffrn_reflns_av_unetI/netI 0.0295
_diffrn_reflns_Laue_measured_fraction_full 0.863
_diffrn_reflns_Laue_measured_fraction_max 0.983
_diffrn_reflns_limit_h_max 66
_diffrn_reflns_limit_h_min -66
_diffrn_reflns_limit_k_max 8
_diffrn_reflns_limit_k_min -13
_diffrn_reflns_limit_l_max 16
_diffrn_reflns_limit_l_min -18
_diffrn_reflns_number 19635
_diffrn_reflns_point_group_measured_fraction_full 0.863
_diffrn_reflns_point_group_measured_fraction_max 0.983
_diffrn_reflns_theta_full 67.679
_diffrn_reflns_theta_max 62.402
_diffrn_reflns_theta_min 3.143
_diffrn_source 'microfocus sealed X-ray tube'
_diffrn_source_type 'Incoatec I\ms'
_exptl_absorpt_coefficient_mu 0.907
_exptl_absorpt_correction_T_max 0.7522
_exptl_absorpt_correction_T_min 0.6287
_exptl_absorpt_correction_type multi-scan
_exptl_absorpt_process_details
'SADABS-2016/2 (Bruker,2016/2) was used for absorption correction. wR2(int) was 0.0759 before and 0.0397 after correction. The Ratio of minimum to maximum transmission is 0.8358. The \l/2 correction factor is Not present.'
_exptl_crystal_colour colourless
_exptl_crystal_colour_primary colourless
_exptl_crystal_density_diffrn 1.250
_exptl_crystal_description block
_exptl_crystal_F_000 4080
_exptl_crystal_size_max 0.394
_exptl_crystal_size_mid 0.147
_exptl_crystal_size_min 0.094
_refine_diff_density_max 0.675
_refine_diff_density_min -0.503
_refine_diff_density_rms 0.102
_refine_ls_extinction_method none
_refine_ls_goodness_of_fit_ref 1.960
_refine_ls_hydrogen_treatment constr
_refine_ls_matrix_type full
_refine_ls_number_parameters 686
_refine_ls_number_reflns 8234
_refine_ls_number_restraints 443
_refine_ls_restrained_S_all 2.032
_refine_ls_R_factor_all 0.1650
_refine_ls_R_factor_gt 0.1469
_refine_ls_shift/su_max 0.000
_refine_ls_shift/su_mean 0.000
_refine_ls_structure_factor_coef Fsqd
_refine_ls_weighting_details 'w=1/[\s^2^(Fo^2^)+(0.2000P)^2^] where P=(Fo^2^+2Fc^2^)/3'
_refine_ls_weighting_scheme calc
_refine_ls_wR_factor_gt 0.4258
_refine_ls_wR_factor_ref 0.4541
_reflns_Friedel_coverage 0.000
_reflns_number_gt 6164
_reflns_number_total 8234
_reflns_threshold_expression 'I > 2\s(I)'
_cod_data_source_file ja9b13790_si_002.cif
_cod_data_source_block Intermediate
_cod_database_code 4134207
_shelxl_version_number 2014/6
_shelx_space_group_comment
;
The symmetry employed for this shelxl refinement is uniquely defined
by the following loop, which should always be used as a source of
symmetry information in preference to the above space-group names.
They are only intended as comments.
;
_olex2_refinement_description
;
1. Fixed Uiso
 At 1.2 times of:
  All C(H) groups, All C(H,H) groups
 At 1.5 times of:
  All C(H,H,H) groups
2. Restrained distances
 F8-B3 = B2-F9 = B4-F16
 1.4 with sigma of 0.02
 B3-F7 \\sim B3-F5 \\sim B3-F8 \\sim B3-F6
 with sigma of 0.02
 B2-F9 \\sim B2-F10A \\sim B2-F12A \\sim B2-F11A
 with sigma of 0.02
 F9-F10A \\sim F9-F12A \\sim F9-F11A \\sim F10A-F12A \\sim F10A-F11A \\sim
F12A-F11A
 with sigma of 0.02
 B2-F12A \\sim B2-F11
 with sigma of 0.02
 B2-F11A \\sim B2-F10
 with sigma of 0.02
 B2-F10A \\sim B2-F12
 with sigma of 0.02
 B4-F16 \\sim B4-F13 \\sim B4-F14 \\sim B4-F15
 with sigma of 0.02
 F16-F13 \\sim F16-F14 \\sim F16-F15
 with sigma of 0.02
 F13-F14 \\sim F13-F15 \\sim F14-F15
 with sigma of 0.02
 F9-F10A \\sim F9-F12A \\sim F9-F11A \\sim F9-F10 \\sim F9-F12 \\sim F9-F11
 with sigma of 0.02
3. Rigid bond restraints
 N6, C44, C48, C47, C46, C45
 with sigma for 1-2 distances of 0.01 and sigma for 1-3 distances of 0.01
 F13, F14, F15, F16
 with sigma for 1-2 distances of 0.01 and sigma for 1-3 distances of 0.01
 F9, F10, F11, F12, F10A, F11A, F12A, B2
 with sigma for 1-2 distances of 0.01 and sigma for 1-3 distances of 0.01
 F14, F16, F13, F15, B4
 with sigma for 1-2 distances of 0.01 and sigma for 1-3 distances of 0.01
 C31, C32, C33, N4, C34, C35
 with sigma for 1-2 distances of 0.01 and sigma for 1-3 distances of 0.01
4. Uiso/Uaniso restraints and constraints
N6 \\sim C44 \\sim C48 \\sim C47 \\sim C46 \\sim C45: within 2A with sigma of
0.04 and sigma for terminal atoms of 0.08
F13 \\sim F14 \\sim F15 \\sim F16: within 2A with sigma of 0.04 and sigma for
terminal atoms of 0.08
F5 \\sim F6 \\sim F7 \\sim F8: within 2A with sigma of 0.04 and sigma for
terminal atoms of 0.08
F9 \\sim F10 \\sim F11 \\sim F12 \\sim F10A \\sim F11A \\sim F12A \\sim B2:
within 2A with sigma of 0.04 and sigma for terminal atoms of 0.08
F14 \\sim F16 \\sim F13 \\sim F15 \\sim B4: within 2A with sigma of 0.04 and
sigma for terminal atoms of 0.08
F8 \\sim F7 \\sim B3 \\sim F6 \\sim F5: within 2A with sigma of 0.04 and sigma
for terminal atoms of 0.08
C43 \\sim C42: within 2A with sigma of 0.04 and sigma for terminal atoms of 0.08
B4 \\sim B1: within 2A with sigma of 0.04 and sigma for terminal atoms of 0.08
C31 \\sim C32 \\sim C33 \\sim N4 \\sim C34 \\sim C35: within 2A with sigma of
0.04 and sigma for terminal atoms of 0.08
Uanis(C44) \\sim Ueq, Uanis(C43) \\sim Ueq: with sigma of 0.1 and sigma for
terminal atoms of 0.2
Uanis(B2) \\sim Ueq, Uanis(B4) \\sim Ueq: with sigma of 0.1 and sigma for
terminal atoms of 0.2
Uanis(F12A) \\sim Ueq, Uanis(F12) \\sim Ueq, Uanis(F9) \\sim Ueq, Uanis(F13)
\\sim Ueq: with sigma of 0.1 and sigma for terminal atoms of 0.2
Uanis(F16) \\sim Ueq: with sigma of 0.1 and sigma for terminal atoms of 0.2
Uanis(F13) \\sim Ueq, Uanis(F14) \\sim Ueq, Uanis(F15) \\sim Ueq, Uanis(F16)
\\sim Ueq, Uanis(B4) \\sim Ueq: with sigma of 0.1 and sigma for terminal atoms
of 0.2
Uanis(C29) = Uanis(C29A) = Uanis(C30A) = Uanis(C30)
5. Others
 Sof(C29)=Sof(H29)=Sof(C30)=Sof(H30)=1-FVAR(1)
 Sof(C29A)=Sof(H29A)=Sof(C30A)=Sof(H30A)=FVAR(1)
 Sof(F10)=Sof(F11)=Sof(F12)=1-FVAR(2)
 Sof(F10A)=Sof(F11A)=Sof(F12A)=FVAR(2)
 Fixed Sof: F5(0.5) F6(0.5) F7(0.5) F8(0.5) F13(0.5) F14(0.5) F15(0.5)
 F16(0.5) O2(0.5)
6.a Ternary CH refined with riding coordinates:
 C42(H42), C43(H43), C29A(H29A), C30A(H30A)
6.b Secondary CH2 refined with riding coordinates:
 C13(H13A,H13B), C23(H23A,H23B), C36(H36A,H36B)
6.c Aromatic/amide H refined with riding coordinates:
 C1(H1), C2(H2), C4(H4), C5(H5), C6(H6), C7(H7), C9(H9), C10(H10), C11(H11),
 C12(H12), C24(H24), C25(H25), C27(H27), C28(H28), C29(H29), C30(H30), C32(H32),
  C33(H33), C34(H34), C40(H40), C41(H41), C37(H37), C38(H38), C48(H48),
 C47(H47), C46(H46), C45(H45), C35(H35)
6.d Fitted hexagon refined as free rotating group:
 C40(C41,N5,C37,C38,C39), C44(C48,C47,N6,C46,C45)
6.e Idealised Me refined as rotating group:
 C20(H20A,H20B,H20C), C21(H21A,H21B,H21C), C22(H22A,H22B,H22C)
;
_olex2_submission_special_instructions 'No special instructions were received'

loop_
_space_group_symop_operation_xyz
'x, y, z'
'-x, y, -z+1/2'
'x+1/2, y+1/2, z'
'-x+1/2, y+1/2, -z+1/2'
'-x, -y, -z'
'x, -y, z-1/2'
'-x+1/2, -y+1/2, -z'
'x+1/2, -y+1/2, z-1/2'

loop_
_atom_site_label
_atom_site_type_symbol
_atom_site_fract_x
_atom_site_fract_y
_atom_site_fract_z
_atom_site_U_iso_or_equiv
_atom_site_adp_type
_atom_site_occupancy
_atom_site_site_symmetry_order
_atom_site_calc_flag
_atom_site_refinement_flags_posn
_atom_site_refinement_flags_adp
_atom_site_refinement_flags_occupancy
_atom_site_disorder_assembly
_atom_site_disorder_group
F1 F 0.67691(7) 0.1793(3) 0.4917(2) 0.1004(10) Uani 1 1 d . . . . .
F2 F 0.68977(5) 0.2713(2) 0.62077(17) 0.0793(8) Uani 1 1 d . . . . .
F3 F 0.65703(5) 0.1601(3) 0.5984(2) 0.0968(10) Uani 1 1 d . . . . .
F4 F 0.65599(7) 0.3259(3) 0.5242(2) 0.1130(13) Uani 1 1 d . . . . .
B1 B 0.67001(12) 0.2348(5) 0.5601(4) 0.0807(16) Uani 1 1 d . U . . .
F5 F 0.75760(15) 0.2479(8) 0.4208(4) 0.111(2) Uani 0.5 1 d D U . A -1
F6 F 0.75135(17) 0.3732(5) 0.5073(4) 0.108(2) Uani 0.5 1 d D U . A -1
F7 F 0.72514(16) 0.2420(13) 0.4632(7) 0.149(4) Uani 0.5 1 d D U . A -1
F8 F 0.7374(4) 0.2980(11) 0.4382(7) 0.191(6) Uani 0.5 1 d D U . A -1
B3 B 0.7500 0.2500 0.5000 0.082(3) Uani 1 2 d DS TU P . .
F9 F 0.62843(14) -0.3862(8) 0.3155(5) 0.224(3) Uani 1 1 d D U . . .
F10 F 0.5907(4) -0.370(3) 0.307(3) 0.233(14) Uani 0.166(14) 1 d D U . B 2
F11 F 0.6053(8) -0.391(4) 0.1814(13) 0.204(11) Uani 0.166(14) 1 d D U . B 2
F12 F 0.6144(6) -0.266(3) 0.211(2) 0.184(10) Uani 0.166(14) 1 d D U . B 2
F10A F 0.59773(19) -0.2719(11) 0.3035(11) 0.307(8) Uani 0.834(14) 1 d D U . B 1
F11A F 0.59343(14) -0.4289(6) 0.2235(7) 0.190(4) Uani 0.834(14) 1 d D U . B 1
F12A F 0.6159(2) -0.2912(9) 0.1977(8) 0.241(6) Uani 0.834(14) 1 d D U . B 1
B2 B 0.60803(17) -0.3472(7) 0.2619(7) 0.156(3) Uani 1 1 d D U . . .
F13 F 0.5054(6) -0.059(2) 0.240(2) 0.304(14) Uani 0.5 1 d D U . C -2
F14 F 0.4795(4) -0.189(3) 0.2761(19) 0.300(12) Uani 0.5 1 d D U . C -2
F15 F 0.5035(5) -0.239(2) 0.1828(16) 0.293(10) Uani 0.5 1 d D U . C -2
F16 F 0.4827(4) -0.138(2) 0.1785(13) 0.307(11) Uani 0.5 1 d D U . C -2
B4 B 0.5000 -0.171(2) 0.2500 0.244(10) Uani 1 2 d DS TU P . .
O1 O 0.87970(12) -0.1492(6) 0.4796(6) 0.164(3) Uani 1 1 d . . . . .
O2 O 0.4332(3) -0.1158(16) 0.1918(14) 0.194(7) Uani 0.5 1 d . . . . .
N1 N 0.80048(9) 0.5858(5) 0.2709(4) 0.0998(15) Uani 1 1 d . . . . .
N2 N 0.64399(9) 0.3790(4) 0.2524(4) 0.0975(15) Uani 1 1 d . . . . .
N3 N 0.66786(9) -0.1036(4) 0.3325(3) 0.0827(12) Uani 1 1 d . . . . .
N4 N 0.82944(13) -0.1369(10) 0.4708(7) 0.174(4) Uani 1 1 d . U . . .
C1 C 0.78046(12) 0.6285(6) 0.2207(5) 0.1009(18) Uani 1 1 d . . . . .
H1 H 0.7819 0.6834 0.1785 0.121 Uiso 1 1 calc R . . . .
C2 C 0.75791(10) 0.5982(5) 0.2259(4) 0.0879(15) Uani 1 1 d . . . . .
H2 H 0.7443 0.6344 0.1907 0.105 Uiso 1 1 calc R . . . .
C3 C 0.75540(9) 0.5126(4) 0.2844(3) 0.0693(11) Uani 1 1 d . . . . .
C4 C 0.77591(9) 0.4645(4) 0.3344(3) 0.0750(12) Uani 1 1 d . . . . .
H4 H 0.7750 0.4058 0.3744 0.090 Uiso 1 1 calc R . . . .
C5 C 0.79764(10) 0.5030(5) 0.3252(4) 0.0875(15) Uani 1 1 d . . . . .
H5 H 0.8115 0.4686 0.3597 0.105 Uiso 1 1 calc R . . . .
C6 C 0.73211(8) 0.4712(3) 0.2921(3) 0.0648(10) Uani 1 1 d . . . . .
H6 H 0.7319 0.4157 0.3353 0.078 Uiso 1 1 calc R . . . .
C7 C 0.71122(8) 0.5054(3) 0.2429(3) 0.0655(11) Uani 1 1 d . . . . .
H7 H 0.7114 0.5612 0.1999 0.079 Uiso 1 1 calc R . . . .
C8 C 0.68822(9) 0.4634(4) 0.2505(3) 0.0713(11) Uani 1 1 d . . . . .
C9 C 0.66765(11) 0.5025(5) 0.1941(4) 0.0983(19) Uani 1 1 d . . . . .
H9 H 0.6687 0.5598 0.1531 0.118 Uiso 1 1 calc R . . . .
C10 C 0.64595(12) 0.4601(5) 0.1965(5) 0.112(2) Uani 1 1 d . . . . .
H10 H 0.6321 0.4888 0.1577 0.135 Uiso 1 1 calc R . . . .
C11 C 0.66329(10) 0.3439(4) 0.3129(4) 0.0804(13) Uani 1 1 d . . . . .
H11 H 0.6615 0.2904 0.3556 0.096 Uiso 1 1 calc R . . . .
C12 C 0.68528(9) 0.3839(3) 0.3133(3) 0.0682(11) Uani 1 1 d . . . . .
H12 H 0.6987 0.3583 0.3562 0.082 Uiso 1 1 calc R . . . .
C13 C 0.61977(11) 0.3287(6) 0.2452(7) 0.126(3) Uani 1 1 d . . . . .
H13A H 0.6128 0.3075 0.1837 0.151 Uiso 1 1 calc R . . . .
H13B H 0.6092 0.3853 0.2627 0.151 Uiso 1 1 calc R . . . .
C14 C 0.62127(9) 0.2247(5) 0.3034(4) 0.0882(15) Uani 1 1 d . . . . .
C15 C 0.63077(10) 0.1239(4) 0.2770(3) 0.0819(14) Uani 1 1 d . . . . .
C16 C 0.63291(11) 0.0312(4) 0.3297(4) 0.0873(15) Uani 1 1 d . . . . .
C17 C 0.62592(11) 0.0311(6) 0.4077(4) 0.0948(17) Uani 1 1 d . . . . .
C18 C 0.61553(11) 0.1269(7) 0.4311(4) 0.0989(18) Uani 1 1 d . . . . .
C19 C 0.61354(10) 0.2286(6) 0.3819(5) 0.105(2) Uani 1 1 d . . . . .
C20 C 0.63905(13) 0.1219(8) 0.1948(4) 0.113(2) Uani 1 1 d . . . . .
H20A H 0.6308 0.1806 0.1553 0.169 Uiso 1 1 calc GR . . . .
H20B H 0.6356 0.0482 0.1668 0.169 Uiso 1 1 calc GR . . . .
H20C H 0.6562 0.1357 0.2080 0.169 Uiso 1 1 calc GR . . . .
C21 C 0.63006(17) -0.0699(8) 0.4655(6) 0.132(3) Uani 1 1 d . . . . .
H21A H 0.6152 -0.0906 0.4813 0.198 Uiso 1 1 calc GR . . . .
H21B H 0.6423 -0.0528 0.5187 0.198 Uiso 1 1 calc GR . . . .
H21C H 0.6354 -0.1327 0.4347 0.198 Uiso 1 1 calc GR . . . .
C22 C 0.60417(15) 0.3344(9) 0.4103(9) 0.152(4) Uani 1 1 d . . . . .
H22A H 0.6162 0.3936 0.4161 0.229 Uiso 1 1 calc GR . . . .
H22B H 0.6002 0.3225 0.4668 0.229 Uiso 1 1 calc GR . . . .
H22C H 0.5898 0.3571 0.3669 0.229 Uiso 1 1 calc GR . . . .
C23 C 0.64215(13) -0.0782(6) 0.2992(5) 0.110(2) Uani 1 1 d . . . . .
H23A H 0.6330 -0.1411 0.3160 0.132 Uiso 1 1 calc R . . . .
H23B H 0.6387 -0.0768 0.2346 0.132 Uiso 1 1 calc R . . . .
C24 C 0.68388(13) -0.0380(5) 0.3896(4) 0.0948(17) Uani 1 1 d . . . . .
H24 H 0.6788 0.0315 0.4088 0.114 Uiso 1 1 calc R . . . .
C25 C 0.70706(11) -0.0710(6) 0.4194(4) 0.0999(19) Uani 1 1 d . . . . .
H25 H 0.7176 -0.0246 0.4601 0.120 Uiso 1 1 calc R . . . .
C26 C 0.71550(11) -0.1694(5) 0.3922(4) 0.0920(17) Uani 1 1 d . . . . .
C27 C 0.69876(11) -0.2309(6) 0.3309(4) 0.0939(17) Uani 1 1 d . . . . .
H27 H 0.7037 -0.2982 0.3077 0.113 Uiso 1 1 calc R . . . .
C28 C 0.67603(11) -0.1979(5) 0.3036(3) 0.0852(14) Uani 1 1 d . . . . .
H28 H 0.6654 -0.2432 0.2624 0.102 Uiso 1 1 calc R . . . .
C29 C 0.7351(3) -0.1611(11) 0.3925(9) 0.0637(10) Uani 0.304(6) 1 d . . . D 2
H29 H 0.7396 -0.2131 0.3535 0.076 Uiso 0.304(6) 1 calc R . . D 2
C30 C 0.7543(3) -0.0951(11) 0.4346(9) 0.0637(10) Uani 0.304(6) 1 d . . . D 2
H30 H 0.7514 -0.0178 0.4436 0.076 Uiso 0.304(6) 1 calc R . . D 2
C31 C 0.78182(10) -0.1424(5) 0.4702(4) 0.0847(13) Uani 1 1 d . U . . .
C32 C 0.79624(12) -0.0529(5) 0.5047(4) 0.0895(14) Uani 1 1 d . U . . .
H32 H 0.7897 0.0105 0.5273 0.107 Uiso 1 1 calc R . . . .
C33 C 0.81921(15) -0.0554(8) 0.5063(6) 0.128(3) Uani 1 1 d . U . . .
H33 H 0.8289 0.0046 0.5346 0.154 Uiso 1 1 calc R . . . .
C34 C 0.81556(14) -0.2188(8) 0.4315(6) 0.131(3) Uani 1 1 d . U . . .
H34 H 0.8223 -0.2746 0.4016 0.157 Uiso 1 1 calc R . . . .
C36 C 0.60804(14) 0.1341(12) 0.5179(6) 0.150(4) Uani 1 1 d . . . . .
H36A H 0.6147 0.0689 0.5547 0.179 Uiso 1 1 calc R . . . .
H36B H 0.6149 0.2033 0.5491 0.179 Uiso 1 1 calc R . . . .
C40 C 0.54845(14) 0.1914(11) 0.5604(8) 0.257(10) Uani 1 1 d . . . . .
H40 H 0.5419 0.2322 0.6009 0.308 Uiso 1 1 calc R . . . .
C41 C 0.57277(13) 0.1953(9) 0.5662(5) 0.222(8) Uani 1 1 d G . . . .
H41 H 0.5828 0.2387 0.6107 0.266 Uiso 1 1 calc R . . . .
N5 N 0.58239(8) 0.1355(7) 0.5070(4) 0.146(3) Uani 1 1 d G . . . .
C37 C 0.56769(10) 0.0719(8) 0.4419(4) 0.163(4) Uani 1 1 d G . . . .
H37 H 0.5743 0.0311 0.4014 0.196 Uiso 1 1 calc R . . . .
C38 C 0.54337(10) 0.0680(10) 0.4361(5) 0.191(6) Uani 1 1 d G . . . .
H38 H 0.5333 0.0245 0.3917 0.229 Uiso 1 1 calc R . . . .
C39 C 0.53375(8) 0.1277(12) 0.4954(7) 0.232(9) Uani 1 1 d G . . . .
C42 C 0.5105(3) 0.084(3) 0.5160(11) 0.275(12) Uani 1 1 d . U . . .
H42 H 0.5033 0.1443 0.5458 0.330 Uiso 1 1 calc R . . . .
C43 C 0.4927(2) 0.044(3) 0.4372(10) 0.275(11) Uani 1 1 d . U . . .
H43 H 0.4999 0.0363 0.3857 0.330 Uiso 1 1 calc R . . . .
C44 C 0.46858(13) 0.1080(14) 0.4129(9) 0.244(7) Uani 1 1 d . U . . .
C48 C 0.4542(2) 0.0671(15) 0.3356(9) 0.295(9) Uani 1 1 d G U . . .
H48 H 0.4603 0.0134 0.3019 0.354 Uiso 1 1 calc R . . . .
C47 C 0.4309(2) 0.1049(16) 0.3075(9) 0.371(13) Uani 1 1 d G U . . .
H47 H 0.4211 0.0770 0.2546 0.445 Uiso 1 1 calc R . . . .
N6 N 0.4220(2) 0.1835(16) 0.3568(11) 0.408(13) Uani 1 1 d G U . . .
C46 C 0.4364(3) 0.2243(16) 0.4342(11) 0.355(12) Uani 1 1 d G U . . .
H46 H 0.4303 0.2781 0.4679 0.426 Uiso 1 1 calc R . . . .
C45 C 0.4597(2) 0.1866(14) 0.4622(9) 0.295(10) Uani 1 1 d G U . . .
H45 H 0.4695 0.2145 0.5151 0.354 Uiso 1 1 calc R . . . .
C29A C 0.73968(11) -0.2321(5) 0.4323(4) 0.0637(10) Uani 0.696(6) 1 d . . . D 1
H29A H 0.7463 -0.2614 0.3835 0.076 Uiso 0.696(6) 1 calc R . . D 1
C30A C 0.75972(12) -0.1696(5) 0.4986(4) 0.0637(10) Uani 0.696(6) 1 d . . . D 1
H30A H 0.7532 -0.0996 0.5192 0.076 Uiso 0.696(6) 1 calc R . . D 1
C35 C 0.79209(11) -0.2281(4) 0.4314(3) 0.0825(13) Uani 1 1 d . U . . .
H35 H 0.7830 -0.2912 0.4055 0.099 Uiso 1 1 calc R . . . .

loop_
_atom_site_aniso_label
_atom_site_aniso_U_11
_atom_site_aniso_U_22
_atom_site_aniso_U_33
_atom_site_aniso_U_23
_atom_site_aniso_U_13
_atom_site_aniso_U_12
F1 0.117(2) 0.106(2) 0.0784(18) -0.0378(16) 0.0239(16) -0.0119(18)
F2 0.0931(18) 0.0715(16) 0.0654(14) -0.0148(11) 0.0029(12) 0.0079(12)
F3 0.0761(18) 0.120(2) 0.090(2) 0.0194(17) 0.0121(15) 0.0074(16)
F4 0.129(3) 0.0738(18) 0.107(2) -0.0123(16) -0.028(2) 0.0200(17)
B1 0.099(4) 0.067(3) 0.065(3) -0.015(2) -0.001(3) 0.009(3)
F5 0.115(5) 0.140(6) 0.082(4) -0.028(4) 0.032(4) -0.041(5)
F6 0.188(7) 0.071(3) 0.054(3) 0.006(2) 0.009(4) 0.008(4)
F7 0.125(7) 0.207(12) 0.115(7) 0.033(8) 0.027(5) 0.013(7)
F8 0.290(17) 0.152(9) 0.107(7) 0.085(7) -0.002(9) 0.051(10)
B3 0.095(6) 0.081(5) 0.079(5) -0.031(4) 0.037(4) -0.038(4)
F9 0.174(6) 0.285(10) 0.180(6) -0.017(6) -0.022(5) -0.012(6)
F10 0.191(14) 0.17(3) 0.35(3) -0.03(3) 0.08(2) -0.107(19)
F11 0.24(2) 0.139(18) 0.185(13) -0.012(15) -0.042(13) -0.054(19)
F12 0.25(2) 0.177(17) 0.105(13) -0.058(9) 0.001(12) -0.103(15)
F10A 0.187(9) 0.273(14) 0.459(19) -0.210(13) 0.070(10) -0.043(7)
F11A 0.147(5) 0.110(4) 0.281(11) -0.019(5) -0.015(6) -0.038(4)
F12A 0.335(14) 0.154(7) 0.201(10) 0.019(7) -0.005(7) -0.116(8)
B2 0.156(8) 0.087(5) 0.208(10) -0.013(5) 0.009(6) -0.028(5)
F13 0.30(3) 0.41(3) 0.23(2) -0.04(2) 0.10(2) -0.09(2)
F14 0.214(18) 0.43(3) 0.256(19) 0.02(2) 0.059(16) -0.06(2)
F15 0.27(2) 0.40(3) 0.206(18) -0.035(17) 0.044(16) -0.066(17)
F16 0.200(17) 0.44(3) 0.239(18) 0.084(18) -0.025(12) -0.040(14)
B4 0.161(15) 0.37(3) 0.184(16) 0.000 0.010(11) 0.000
O1 0.113(4) 0.161(5) 0.209(7) 0.012(5) 0.025(4) -0.011(4)
O2 0.155(12) 0.192(14) 0.227(18) 0.058(13) 0.031(12) -0.040(10)
N1 0.090(3) 0.101(3) 0.120(4) 0.016(3) 0.048(3) 0.003(3)
N2 0.081(3) 0.077(3) 0.122(4) 0.032(3) 0.000(3) -0.014(2)
N3 0.097(3) 0.082(3) 0.061(2) -0.0087(18) 0.0022(19) -0.014(2)
N4 0.092(4) 0.245(9) 0.172(7) -0.096(7) 0.007(4) 0.003(4)
C1 0.102(4) 0.100(4) 0.113(4) 0.036(3) 0.049(4) 0.009(3)
C2 0.086(3) 0.092(3) 0.093(3) 0.027(3) 0.035(3) 0.015(3)
C3 0.089(3) 0.058(2) 0.068(2) 0.0041(18) 0.032(2) 0.011(2)
C4 0.084(3) 0.061(2) 0.088(3) -0.001(2) 0.036(2) 0.008(2)
C5 0.082(3) 0.082(3) 0.107(4) 0.006(3) 0.037(3) 0.015(2)
C6 0.087(3) 0.052(2) 0.058(2) 0.0018(16) 0.022(2) 0.0066(18)
C7 0.088(3) 0.055(2) 0.053(2) 0.0018(16) 0.0156(19) 0.0015(19)
C8 0.086(3) 0.058(2) 0.068(2) 0.0067(18) 0.013(2) -0.0046(19)
C9 0.097(4) 0.076(3) 0.103(4) 0.033(3) -0.016(3) -0.016(3)
C10 0.098(4) 0.090(4) 0.126(5) 0.050(4) -0.019(3) -0.010(3)
C11 0.082(3) 0.067(3) 0.085(3) 0.017(2) 0.005(2) -0.001(2)
C12 0.082(3) 0.055(2) 0.063(2) 0.0054(17) 0.010(2) 0.0037(19)
C13 0.067(3) 0.108(5) 0.188(8) 0.059(5) 0.001(4) -0.012(3)
C14 0.070(3) 0.093(4) 0.096(4) 0.009(3) 0.008(3) -0.016(2)
C15 0.090(3) 0.080(3) 0.068(3) -0.001(2) 0.004(2) -0.017(2)
C16 0.101(4) 0.070(3) 0.081(3) -0.006(2) 0.003(3) -0.013(2)
C17 0.097(4) 0.097(4) 0.091(4) -0.001(3) 0.024(3) -0.029(3)
C18 0.078(3) 0.142(6) 0.078(3) 0.000(3) 0.019(3) -0.010(3)
C19 0.069(3) 0.110(5) 0.134(5) -0.035(4) 0.019(3) -0.017(3)
C20 0.103(4) 0.158(6) 0.070(3) -0.011(3) 0.008(3) -0.011(4)
C21 0.141(6) 0.139(6) 0.109(5) 0.025(5) 0.015(4) -0.029(5)
C22 0.085(4) 0.165(8) 0.202(10) -0.042(7) 0.023(5) 0.011(5)
C23 0.114(5) 0.084(4) 0.115(5) -0.028(3) -0.005(4) -0.008(3)
C24 0.130(5) 0.076(3) 0.078(3) -0.021(2) 0.025(3) -0.020(3)
C25 0.088(4) 0.124(5) 0.087(3) -0.041(3) 0.021(3) -0.035(3)
C26 0.092(4) 0.115(4) 0.076(3) -0.042(3) 0.035(3) -0.016(3)
C27 0.099(4) 0.112(4) 0.074(3) -0.034(3) 0.028(3) -0.022(3)
C28 0.107(4) 0.082(3) 0.063(3) -0.014(2) 0.013(3) -0.010(3)
C29 0.079(2) 0.055(2) 0.057(2) -0.0033(15) 0.0147(17) 0.0044(17)
C30 0.079(2) 0.055(2) 0.057(2) -0.0033(15) 0.0147(17) 0.0044(17)
C31 0.090(3) 0.089(3) 0.078(3) -0.009(2) 0.026(2) -0.002(2)
C32 0.108(4) 0.080(3) 0.084(3) -0.011(2) 0.031(3) -0.019(3)
C33 0.117(5) 0.154(6) 0.118(5) -0.047(5) 0.036(4) -0.039(4)
C34 0.095(4) 0.152(6) 0.132(6) -0.030(5) 0.003(4) 0.037(4)
C36 0.091(5) 0.265(12) 0.098(5) -0.026(6) 0.033(4) -0.018(6)
C40 0.140(11) 0.42(3) 0.224(17) -0.085(19) 0.073(11) 0.017(14)
C41 0.108(7) 0.35(2) 0.212(13) -0.098(14) 0.055(8) 0.014(10)
N5 0.103(4) 0.246(9) 0.092(4) -0.018(5) 0.027(3) -0.031(5)
C37 0.092(5) 0.278(14) 0.126(6) -0.018(7) 0.040(5) -0.050(7)
C38 0.115(7) 0.310(18) 0.151(9) -0.013(10) 0.038(6) -0.055(9)
C39 0.101(7) 0.39(3) 0.209(14) -0.077(16) 0.038(8) 0.038(10)
C42 0.138(10) 0.55(4) 0.149(10) 0.045(16) 0.053(9) 0.038(15)
C43 0.090(6) 0.58(4) 0.158(11) 0.015(17) 0.028(7) 0.003(12)
C44 0.086(6) 0.38(2) 0.253(15) 0.083(13) 0.013(6) 0.004(9)
C48 0.131(9) 0.45(2) 0.276(17) 0.007(15) -0.005(10) 0.076(12)
C47 0.204(13) 0.47(3) 0.35(2) -0.159(18) -0.106(14) 0.163(16)
N6 0.259(15) 0.45(2) 0.41(2) -0.214(18) -0.133(13) 0.172(16)
C46 0.247(16) 0.38(2) 0.34(2) -0.123(17) -0.121(14) 0.123(16)
C45 0.182(13) 0.33(2) 0.32(2) 0.011(15) -0.046(13) 0.024(13)
C29A 0.079(2) 0.055(2) 0.057(2) -0.0033(15) 0.0147(17) 0.0044(17)
C30A 0.079(2) 0.055(2) 0.057(2) -0.0033(15) 0.0147(17) 0.0044(17)
C35 0.105(3) 0.074(3) 0.069(3) 0.013(2) 0.021(2) 0.006(2)

loop_
_atom_type_symbol
_atom_type_description
_atom_type_scat_dispersion_real
_atom_type_scat_dispersion_imag
_atom_type_scat_source
C C 0.0181 0.0091 'International Tables Vol C Tables 4.2.6.8 and 6.1.1.4'
H H 0.0000 0.0000 'International Tables Vol C Tables 4.2.6.8 and 6.1.1.4'
B B 0.0090 0.0039 'International Tables Vol C Tables 4.2.6.8 and 6.1.1.4'
F F 0.0727 0.0534 'International Tables Vol C Tables 4.2.6.8 and 6.1.1.4'
N N 0.0311 0.0180 'International Tables Vol C Tables 4.2.6.8 and 6.1.1.4'
O O 0.0492 0.0322 'International Tables Vol C Tables 4.2.6.8 and 6.1.1.4'

loop_
_geom_angle_atom_site_label_1
_geom_angle_atom_site_label_2
_geom_angle_atom_site_label_3
_geom_angle
_geom_angle_site_symmetry_1
_geom_angle_site_symmetry_3
_geom_angle_publ_flag
F2 B1 F1 109.9(5) . . ?
F2 B1 F3 110.2(4) . . ?
F2 B1 F4 110.3(4) . . ?
F3 B1 F1 108.4(4) . . ?
F3 B1 F4 110.5(5) . . ?
F4 B1 F1 107.4(5) . . ?
F5 B3 F6 93.7(4) . . ?
F5 B3 F7 97.8(5) . . ?
F7 B3 F6 97.4(7) . . ?
F8 B3 F5 63.6(9) . . ?
F8 B3 F6 66.7(8) . . ?
F8 B3 F7 49.1(9) . . ?
B2 F11 F12 54.0(16) . . ?
B2 F12 F11 53.0(16) . . ?
F9 B2 F10 104.1(13) . . ?
F9 B2 F12 107.0(14) . . ?
F9 B2 F12A 103.4(9) . . ?
F11 B2 F9 110.1(14) . . ?
F11 B2 F10 118(3) . . ?
F11 B2 F12 73(3) . . ?
F12 B2 F10 140(3) . . ?
F10A B2 F9 110.3(9) . . ?
F10A B2 F11A 113.7(9) . . ?
F10A B2 F12A 107.6(9) . . ?
F11A B2 F9 113.4(8) . . ?
F11A B2 F12A 107.7(9) . . ?
F14 B4 F13 115.1(13) . . ?
F14 B4 F15 115.7(12) . . ?
F14 B4 F16 76.9(10) . . ?
F15 B4 F13 113.3(12) . . ?
F16 B4 F13 77.0(13) . . ?
F16 B4 F15 75.5(10) . . ?
C1 N1 C5 115.8(5) . . ?
C10 N2 C11 120.3(5) . . ?
C10 N2 C13 117.6(5) . . ?
C11 N2 C13 122.1(5) . . ?
C24 N3 C23 125.5(5) . . ?
C28 N3 C23 117.1(4) . . ?
C28 N3 C24 117.4(5) . . ?
C34 N4 C33 117.0(7) . . ?
N1 C1 C2 124.5(5) . . ?
C1 C2 C3 118.5(5) . . ?
C2 C3 C6 122.6(4) . . ?
C4 C3 C2 117.7(5) . . ?
C4 C3 C6 119.7(4) . . ?
C5 C4 C3 119.0(5) . . ?
N1 C5 C4 124.4(5) . . ?
C7 C6 C3 125.0(4) . . ?
C6 C7 C8 124.6(4) . . ?
C9 C8 C7 119.7(4) . . ?
C9 C8 C12 116.5(5) . . ?
C12 C8 C7 123.7(4) . . ?
C10 C9 C8 121.1(5) . . ?
N2 C10 C9 120.7(5) . . ?
N2 C11 C12 120.9(5) . . ?
C11 C12 C8 120.1(4) . . ?
N2 C13 C14 110.9(5) . . ?
C15 C14 C13 118.5(6) . . ?
C19 C14 C13 120.9(7) . . ?
C19 C14 C15 120.6(5) . . ?
C14 C15 C20 119.7(6) . . ?
C16 C15 C14 119.2(5) . . ?
C16 C15 C20 121.1(6) . . ?
C15 C16 C17 122.5(6) . . ?
C15 C16 C23 118.9(6) . . ?
C17 C16 C23 118.5(6) . . ?
C16 C17 C21 120.4(7) . . ?
C18 C17 C16 118.4(6) . . ?
C18 C17 C21 121.2(7) . . ?
C17 C18 C19 122.6(6) . . ?
C17 C18 C36 121.3(8) . . ?
C19 C18 C36 115.8(8) . . ?
C14 C19 C18 116.5(6) . . ?
C14 C19 C22 120.6(8) . . ?
C18 C19 C22 122.9(8) . . ?
N3 C23 C16 117.3(5) . . ?
C25 C24 N3 121.2(5) . . ?
C24 C25 C26 121.9(5) . . ?
C25 C26 C27 114.8(6) . . ?
C25 C26 C29A 128.6(5) . . ?
C27 C26 C29A 115.7(5) . . ?
C29 C26 C25 110.6(8) . . ?
C29 C26 C27 125.1(8) . . ?
C28 C27 C26 122.3(6) . . ?
N3 C28 C27 122.4(5) . . ?
C26 C29 C30 137.1(13) . . ?
C29 C30 C31 124.4(11) . . ?
C32 C31 C30 108.4(6) . . ?
C32 C31 C30A 122.1(5) . . ?
C32 C31 C35 117.0(6) . . ?
C35 C31 C30 125.2(6) . . ?
C35 C31 C30A 117.4(5) . . ?
C33 C32 C31 120.1(6) . . ?
C32 C33 N4 123.7(7) . . ?
N4 C34 C35 123.8(7) . . ?
N5 C36 C18 113.1(6) . . ?
C41 C40 C39 120.0 . . ?
C40 C41 N5 120.0 . . ?
C41 N5 C36 119.1(5) . . ?
C41 N5 C37 120.0 . . ?
C37 N5 C36 120.7(5) . . ?
C38 C37 N5 120.0 . . ?
C37 C38 C39 120.0 . . ?
C40 C39 C42 116.0(10) . . ?
C38 C39 C40 120.0 . . ?
C38 C39 C42 118.5(12) . . ?
C39 C42 C43 125.0(16) . 5_656 ?
C43 C42 C39 113.2(14) . . ?
C43 C42 C43 87(2) . 5_656 ?
C42 C43 C42 93(2) . 5_656 ?
C42 C43 C44 117(2) . . ?
C44 C43 C42 110.8(12) . 5_656 ?
C48 C44 C43 111.3(12) . . ?
C48 C44 C45 120.0 . . ?
C45 C44 C43 128.3(12) . . ?
C44 C48 C47 120.0 . . ?
N6 C47 C48 120.0 . . ?
C46 N6 C47 120.0 . . ?
N6 C46 C45 120.0 . . ?
C46 C45 C44 120.0 . . ?
C26 C29A C30A 119.6(5) . 7_646 ?
C30A C29A C26 119.6(5) . . ?
C30A C29A C30A 90.0(4) . 7_646 ?
C31 C30A C29A 119.0(5) . 7_646 ?
C31 C30A C29A 117.4(5) . . ?
C29A C30A C29A 90.0(4) . 7_646 ?
C34 C35 C31 118.0(6) . . ?

loop_
_geom_bond_atom_site_label_1
_geom_bond_atom_site_label_2
_geom_bond_distance
_geom_bond_site_symmetry_2
_geom_bond_publ_flag
F1 B1 1.401(7) . ?
F2 B1 1.375(7) . ?
F3 B1 1.390(8) . ?
F4 B1 1.390(7) . ?
F5 B3 1.418(6) . ?
F6 B3 1.469(6) . ?
F7 B3 1.422(9) . ?
F8 B3 1.211(7) . ?
F9 B2 1.360(9) . ?
F10 B2 1.382(16) . ?
F11 F12 1.61(6) . ?
F11 B2 1.345(16) . ?
F12 B2 1.362(15) . ?
F10A B2 1.332(11) . ?
F11A B2 1.333(10) . ?
F12A B2 1.375(12) . ?
F13 B4 1.385(18) . ?
F14 B4 1.365(15) . ?
F15 B4 1.384(16) . ?
F16 B4 1.375(12) . ?
N1 C1 1.338(9) . ?
N1 C5 1.339(8) . ?
N2 C10 1.328(8) . ?
N2 C11 1.351(7) . ?
N2 C13 1.504(8) . ?
N3 C23 1.487(9) . ?
N3 C24 1.371(7) . ?
N3 C28 1.337(8) . ?
N4 C33 1.326(12) . ?
N4 C34 1.319(12) . ?
C1 C2 1.376(9) . ?
C2 C3 1.402(7) . ?
C3 C4 1.383(7) . ?
C3 C6 1.467(7) . ?
C4 C5 1.378(8) . ?
C6 C7 1.336(7) . ?
C7 C8 1.454(7) . ?
C8 C9 1.386(7) . ?
C8 C12 1.407(6) . ?
C9 C10 1.362(9) . ?
C11 C12 1.358(7) . ?
C13 C14 1.529(9) . ?
C14 C15 1.421(9) . ?
C14 C19 1.412(10) . ?
C15 C16 1.366(8) . ?
C15 C20 1.485(9) . ?
C16 C17 1.382(9) . ?
C16 C23 1.526(9) . ?
C17 C18 1.378(10) . ?
C17 C21 1.492(11) . ?
C18 C19 1.425(11) . ?
C18 C36 1.532(10) . ?
C19 C22 1.480(12) . ?
C24 C25 1.370(10) . ?
C25 C26 1.374(9) . ?
C26 C27 1.401(8) . ?
C26 C29 1.140(16) . ?
C26 C29A 1.579(9) . ?
C27 C28 1.342(9) . ?
C29 C30 1.39(2) . ?
C30 C31 1.656(16) . ?
C31 C32 1.381(8) . ?
C31 C30A 1.488(9) . ?
C31 C35 1.392(8) . ?
C32 C33 1.324(10) . ?
C34 C35 1.363(10) . ?
C36 N5 1.454(9) . ?
C40 C41 1.3900 . ?
C40 C39 1.3900 . ?
C41 N5 1.3900 . ?
N5 C37 1.3900 . ?
C37 C38 1.3900 . ?
C38 C39 1.3900 . ?
C39 C42 1.550(19) . ?
C42 C43 1.49(3) . ?
C42 C43 1.72(4) 5_656 ?
C43 C42 1.72(4) 5_656 ?
C43 C44 1.55(2) . ?
C44 C48 1.3900 . ?
C44 C45 1.3900 . ?
C48 C47 1.3900 . ?
C47 N6 1.3900 . ?
N6 C46 1.3900 . ?
C46 C45 1.3900 . ?
C29A C30A 1.591(8) 7_646 ?
C29A C30A 1.553(9) . ?
C30A C29A 1.591(8) 7_646 ?

loop_
_smtbx_masks_void_nr
_smtbx_masks_void_average_x
_smtbx_masks_void_average_y
_smtbx_masks_void_average_z
_smtbx_masks_void_volume
_smtbx_masks_void_count_electrons
_smtbx_masks_void_content
1 0.000 0.000 -0.040 810.1 121.1 ?
2 0.500 0.500 -0.898 810.1 121.1 ?
